data_7011374
loop_
_publ_author_name
'Michael I. Bruce'
'Natasha N. Zaitseva'
'Brian W. Skelton'
'Allan H. White'

_publ_section_title
;
 Some reactions of allenylidene-ruthenium cluster carbonyls with
 alkynes
;
_journal_issue 8
_journal_name_full 'J. Chem. Soc., Dalton Trans.'
_journal_page_first 1678
_journal_page_last 1686
_journal_paper_doi 10.1039/b111088h
_journal_year 2002
_chemical_formula_sum 'C34 H30 O10 Ru3 Si2'
_chemical_formula_weight 957.99
_space_group_IT_number 14
_symmetry_cell_setting monoclinic
_symmetry_space_group_name_Hall '-P 2yn'
_symmetry_space_group_name_H-M 'P 1 21/n 1'
_audit_creation_date 01-08-27
_audit_creation_method Xtal3.6
_cell_angle_alpha 90.00000
_cell_angle_beta 96.1710(10)
_cell_angle_gamma 90.00000
_cell_formula_units_Z 4
_cell_length_a 12.1663(6)
_cell_length_b 18.6509(9)
_cell_length_c 16.5147(8)
_cell_measurement_reflns_used 6057
_cell_measurement_temperature 150
_cell_measurement_theta_max 21.0
_cell_measurement_theta_min 2.1
_cell_volume 3725.7(3)
_computing_cell_refinement 'Siemens SAINT (Siemens, 1995)'
_computing_data_collection 'Siemens SMART (Siemens, 1995)'
_computing_data_reduction 'xtal ADDREF SORTRF'
_computing_molecular_graphics xtal
_computing_publication_material 'xtal BONDLA CIFIO'
_computing_structure_refinement 'xtal CRYLSQ'
_computing_structure_solution xtal
_diffrn_ambient_temperature 150
_diffrn_measurement_device_type
;
Bruker SMART CCD diffractometer
;
_diffrn_measurement_method '\w scans'
_diffrn_radiation_detector 'CCD area detector'
_diffrn_radiation_monochromator graphite
_diffrn_radiation_source 'sealed tube'
_diffrn_radiation_type 'Mo K\a'
_diffrn_radiation_wavelength .71073
_diffrn_reflns_av_R_equivalents .11
_diffrn_reflns_av_sigmaI/netI .105
_diffrn_reflns_limit_h_max 16
_diffrn_reflns_limit_h_min -16
_diffrn_reflns_limit_k_max 25
_diffrn_reflns_limit_k_min 0
_diffrn_reflns_limit_l_max 22
_diffrn_reflns_limit_l_min 0
_diffrn_reflns_number 78142
_diffrn_reflns_theta_max 28.99
_diffrn_reflns_theta_min 1.65
_diffrn_standards_decay_% 0
_exptl_absorpt_coefficient_mu 1.318
_exptl_absorpt_correction_T_max .86
_exptl_absorpt_correction_T_min .71
_exptl_absorpt_correction_type multi-scan
_exptl_absorpt_process_details
;
SADABS; Sheldrick, 1996
;
_exptl_crystal_colour red
_exptl_crystal_density_diffrn 1.708
_exptl_crystal_description prism
_exptl_crystal_F_000 1896
_exptl_crystal_size_max .13
_exptl_crystal_size_mid .13
_exptl_crystal_size_min .08
_refine_diff_density_max .872
_refine_diff_density_min -.879
_refine_ls_goodness_of_fit_all .993
_refine_ls_goodness_of_fit_ref 1.09
_refine_ls_hydrogen_treatment refall
_refine_ls_matrix_type full
_refine_ls_number_constraints 0
_refine_ls_number_parameters 562
_refine_ls_number_reflns 6826
_refine_ls_number_restraints 0
_refine_ls_R_factor_all .065
_refine_ls_R_factor_gt .033
_refine_ls_shift/su_max .041
_refine_ls_shift/su_mean .001
_refine_ls_structure_factor_coef F
_refine_ls_weighting_scheme calc
_refine_ls_wR_factor_all .032
_refine_ls_wR_factor_ref .029
_reflns_d_resolution_high .733
_reflns_d_resolution_low 12.294
_reflns_Friedel_coverage 0
_reflns_limit_h_max 16
_reflns_limit_h_min 0
_reflns_limit_k_max 25
_reflns_limit_k_min 0
_reflns_limit_l_max 22
_reflns_limit_l_min -22
_reflns_number_gt 6826
_reflns_number_total 9909
_reflns_threshold_expression 'F    > 4.00 sig(F   )'
_cod_data_source_file b111088h.txt
_cod_data_source_block br781
_cod_original_sg_symbol_Hall -p_2yn
_cod_original_sg_symbol_H-M P_1_21/n_1
_cod_database_code 7011374

loop_
_symmetry_equiv_pos_as_xyz
+x,+y,+z
1/2-x,1/2+y,1/2-z
-x,-y,-z
1/2+x,1/2-y,1/2+z

loop_
_atom_site_label
_atom_site_fract_x
_atom_site_fract_y
_atom_site_fract_z
_atom_site_U_iso_or_equiv
_atom_site_adp_type
_atom_site_calc_flag
_atom_site_calc_attached_atom
_atom_site_occupancy
_atom_site_disorder_assembly
_atom_site_disorder_group
Ru1 .46252(2) .193184(16) .148919(18) .01895(15) Uani ? ? 1.00000 ? ?
Ru2 .38134(2) .218481(16) -.009794(18) .01911(15) Uani ? ? 1.00000 ? ?
Ru3 .25373(2) .092479(16) .03909(2) .02078(15) Uani ? ? 1.00000 ? ?
O0 .4048(3) .08866(18) .1138(2) .0258(17) Uani ? ? 1.00000 ? ?
C11 .6126(3) .1564(2) .1441(2) .026(2) Uani ? ? 1.00000 ? ?
O11 .6990(2) .13560(16) .14009(19) .0419(18) Uani ? ? 1.00000 ? ?
C12 .4569(3) .1848(2) .2641(3) .030(2) Uani ? ? 1.00000 ? ?
O12 .4536(3) .18685(19) .33242(18) .056(2) Uani ? ? 1.00000 ? ?
C13 .5104(3) .2875(2) .1655(2) .024(2) Uani ? ? 1.00000 ? ?
O13 .5386(2) .34576(15) .17683(17) .0333(16) Uani ? ? 1.00000 ? ?
C21 .4940(3) .1517(2) -.0341(2) .026(2) Uani ? ? 1.00000 ? ?
O21 .5667(2) .11547(15) -.04559(17) .0350(16) Uani ? ? 1.00000 ? ?
C22 .4752(3) .2979(2) -.0200(2) .024(2) Uani ? ? 1.00000 ? ?
O22 .5319(2) .34575(14) -.02686(17) .0336(16) Uani ? ? 1.00000 ? ?
C23 .2904(3) .2275(2) -.1131(3) .029(2) Uani ? ? 1.00000 ? ?
O23 .2380(3) .23257(16) -.17429(18) .0451(19) Uani ? ? 1.00000 ? ?
C31 .3222(3) .0586(2) -.0533(3) .033(2) Uani ? ? 1.00000 ? ?
O31 .3526(3) .03225(16) -.1087(2) .050(2) Uani ? ? 1.00000 ? ?
C32 .1259(3) .1097(2) -.0335(2) .025(2) Uani ? ? 1.00000 ? ?
O32 .0515(2) .12032(15) -.07997(17) .0362(17) Uani ? ? 1.00000 ? ?
C33 .2056(3) -.0017(2) .0676(2) .026(2) Uani ? ? 1.00000 ? ?
O33 .1776(2) -.05808(15) .07914(18) .0363(17) Uani ? ? 1.00000 ? ?
C1 .2621(3) .36024(18) .0624(2) .0177(17) Uani ? ? 1.00000 ? ?
C111 .2682(3) .40821(19) -.0100(2) .0201(18) Uani ? ? 1.00000 ? ?
C112 .3379(3) .4668(2) -.0077(3) .024(2) Uani ? ? 1.00000 ? ?
C113 .3453(4) .5076(2) -.0763(3) .031(2) Uani ? ? 1.00000 ? ?
C114 .2824(4) .4918(2) -.1485(3) .033(2) Uani ? ? 1.00000 ? ?
C115 .2110(4) .4347(2) -.1513(3) .034(2) Uani ? ? 1.00000 ? ?
C116 .2031(3) .3929(2) -.0820(2) .026(2) Uani ? ? 1.00000 ? ?
C121 .2078(3) .38865(18) .1332(2) .0202(18) Uani ? ? 1.00000 ? ?
C122 .1382(3) .4477(2) .1235(3) .025(2) Uani ? ? 1.00000 ? ?
C123 .0776(3) .4707(2) .1858(3) .032(2) Uani ? ? 1.00000 ? ?
C124 .0866(4) .4343(2) .2587(3) .032(2) Uani ? ? 1.00000 ? ?
C125 .1590(4) .3774(2) .2707(3) .029(2) Uani ? ? 1.00000 ? ?
C126 .2191(3) .3547(2) .2090(2) .024(2) Uani ? ? 1.00000 ? ?
C2 .2967(3) .29267(18) .0619(2) .0187(18) Uani ? ? 1.00000 ? ?
C3 .3044(3) .22962(18) .1074(2) .0176(17) Uani ? ? 1.00000 ? ?
C4 .2002(3) .19068(19) .1125(2) .0199(18) Uani ? ? 1.00000 ? ?
C5 .1904(3) .1282(2) .1589(2) .0204(19) Uani ? ? 1.00000 ? ?
Si5 .05921(8) .09586(6) .19927(7) .0248(5) Uani ? ? 1.00000 ? ?
C501 .0975(5) .0172(3) .2646(4) .045(3) Uani ? ? 1.00000 ? ?
C502 .0122(4) .1693(3) .2633(3) .037(3) Uani ? ? 1.00000 ? ?
C503 -.0490(4) .0700(3) .1174(3) .032(2) Uani ? ? 1.00000 ? ?
C6 .0997(3) .22595(18) .0796(2) .0188(18) Uani ? ? 1.00000 ? ?
C7 .0138(3) .25645(18) .0585(2) .0215(19) Uani ? ? 1.00000 ? ?
Si7 -.12243(8) .30072(6) .03858(7) .0235(5) Uani ? ? 1.00000 ? ?
C701 -.1789(4) .3098(3) .1383(3) .039(3) Uani ? ? 1.00000 ? ?
C702 -.2105(4) .2425(3) -.0317(4) .037(3) Uani ? ? 1.00000 ? ?
C703 -.1076(4) .3914(2) -.0049(3) .034(3) Uani ? ? 1.00000 ? ?
H0 .402(4) .067(2) .136(3) .009(14) Uiso ? ? 1.00000 ? ?
H112 .381(3) .4760(17) .034(2) .014(10) Uiso ? ? 1.00000 ? ?
H113 .386(3) .542(2) -.071(2) .025(12) Uiso ? ? 1.00000 ? ?
H114 .283(3) .5203(19) -.189(2) .022(10) Uiso ? ? 1.00000 ? ?
H115 .165(3) .4233(18) -.199(2) .025(10) Uiso ? ? 1.00000 ? ?
H116 .153(3) .3540(18) -.085(2) .017(9) Uiso ? ? 1.00000 ? ?
H122 .129(3) .4713(19) .081(2) .022(11) Uiso ? ? 1.00000 ? ?
H123 .035(3) .5098(18) .182(2) .016(10) Uiso ? ? 1.00000 ? ?
H124 .051(3) .451(2) .295(3) .043(14) Uiso ? ? 1.00000 ? ?
H125 .169(3) .355(2) .315(2) .028(12) Uiso ? ? 1.00000 ? ?
H126 .272(3) .315(2) .223(2) .038(12) Uiso ? ? 1.00000 ? ?
H5 .253(3) .1137(17) .190(2) .012(9) Uiso ? ? 1.00000 ? ?
H501a .036(4) .002(2) .289(3) .049(14) Uiso ? ? 1.00000 ? ?
H501b .154(4) .027(2) .305(3) .065(18) Uiso ? ? 1.00000 ? ?
H501c .113(4) -.020(2) .236(3) .051(17) Uiso ? ? 1.00000 ? ?
H502a -.048(4) .159(2) .285(3) .054(15) Uiso ? ? 1.00000 ? ?
H502b -.005(4) .212(2) .233(3) .057(15) Uiso ? ? 1.00000 ? ?
H502c .071(4) .175(2) .304(3) .054(15) Uiso ? ? 1.00000 ? ?
H503a -.110(4) .049(2) .144(3) .056(14) Uiso ? ? 1.00000 ? ?
H503b -.029(3) .031(2) .085(3) .047(13) Uiso ? ? 1.00000 ? ?
H503c -.073(3) .106(2) .085(2) .021(11) Uiso ? ? 1.00000 ? ?
H701a -.246(4) .335(2) .131(3) .062(16) Uiso ? ? 1.00000 ? ?
H701b -.125(4) .336(2) .175(3) .058(16) Uiso ? ? 1.00000 ? ?
H701c -.186(3) .265(2) .161(3) .047(14) Uiso ? ? 1.00000 ? ?
H702a -.274(4) .260(2) -.050(2) .035(12) Uiso ? ? 1.00000 ? ?
H702b -.224(3) .194(3) -.016(3) .052(14) Uiso ? ? 1.00000 ? ?
H702c -.175(5) .233(3) -.067(4) .09(2) Uiso ? ? 1.00000 ? ?
H703a -.175(4) .399(3) -.029(3) .072(18) Uiso ? ? 1.00000 ? ?
H703b -.053(4) .393(2) -.038(3) .058(16) Uiso ? ? 1.00000 ? ?
H703c -.083(4) .423(2) .036(3) .058(16) Uiso ? ? 1.00000 ? ?

loop_
_atom_site_aniso_label
_atom_site_aniso_U_11
_atom_site_aniso_U_22
_atom_site_aniso_U_33
_atom_site_aniso_U_12
_atom_site_aniso_U_13
_atom_site_aniso_U_23
Ru1 .01657(14) .02211(16) .01874(16) .00156(12) .00447(12) .00215(13)
Ru2 .02048(15) .02172(16) .01616(16) -.00095(12) .00666(12) .00002(12)
Ru3 .01990(15) .01943(15) .02393(17) -.00067(12) .00653(13) -.00062(13)
O0 .0236(16) .0227(17) .032(2) .0015(13) .0064(13) .0075(16)
C11 .027(2) .027(2) .025(2) .0006(17) .0049(18) .0072(17)
O11 .0251(16) .048(2) .054(2) .0097(14) .0127(15) .0077(16)
C12 .026(2) .036(2) .029(2) .0100(18) .0055(18) .008(2)
O12 .069(2) .081(3) .0201(17) .017(2) .0141(17) .0102(17)
C13 .0169(18) .034(2) .021(2) .0040(16) .0045(15) .0034(17)
O13 .0313(16) .0307(17) .0379(18) -.0024(13) .0037(13) -.0037(14)
C21 .029(2) .030(2) .022(2) -.0071(18) .0088(18) -.0023(17)
O21 .0329(17) .0366(17) .0381(18) .0046(13) .0154(14) -.0074(14)
C22 .027(2) .031(2) .016(2) .0037(17) .0059(16) -.0007(16)
O22 .0366(17) .0313(16) .0356(18) -.0082(13) .0165(14) -.0023(13)
C23 .031(2) .031(2) .026(2) -.0002(18) .0087(19) -.0014(18)
O23 .051(2) .059(2) .0238(17) -.0004(16) -.0029(15) -.0014(15)
C31 .028(2) .030(2) .042(3) -.0085(18) .008(2) -.008(2)
O31 .053(2) .049(2) .052(2) -.0141(16) .0281(17) -.0266(17)
C32 .027(2) .023(2) .027(2) -.0028(16) .0102(18) -.0041(17)
O32 .0348(17) .0402(17) .0327(18) -.0004(14) -.0002(14) -.0018(14)
C33 .022(2) .025(2) .030(2) .0011(16) .0049(17) -.0009(18)
O33 .0351(17) .0269(16) .047(2) -.0049(13) .0029(14) .0039(14)
C1 .0165(17) .0196(19) .018(2) .0001(14) .0045(15) .0035(14)
C111 .0217(19) .0215(19) .0181(19) .0047(15) .0062(15) .0012(15)
C112 .024(2) .025(2) .024(2) -.0021(16) .0043(18) .0003(17)
C113 .035(2) .023(2) .038(3) -.006(2) .011(2) .003(2)
C114 .047(3) .031(2) .024(2) .008(2) .013(2) .013(2)
C115 .043(3) .040(3) .018(2) .007(2) .001(2) .0024(19)
C116 .026(2) .026(2) .026(2) -.0022(17) .0001(18) .0005(17)
C121 .023(2) .0185(19) .019(2) -.0043(15) .0015(16) .0003(15)
C122 .029(2) .024(2) .024(2) .0033(16) .0063(18) .0057(18)
C123 .034(2) .027(2) .035(3) .0088(19) .011(2) -.000(2)
C124 .039(3) .029(2) .030(3) -.003(2) .014(2) -.010(2)
C125 .041(3) .028(2) .019(2) -.0009(19) .008(2) -.0013(18)
C126 .028(2) .023(2) .021(2) .0003(16) .0016(17) -.0010(16)
C2 .0168(17) .024(2) .0160(18) -.0033(14) .0068(14) -.0010(15)
C3 .0206(18) .021(2) .0121(18) -.0008(14) .0064(15) -.0027(14)
C4 .0209(18) .0221(19) .0174(19) .0023(15) .0053(15) -.0017(15)
C5 .0172(19) .023(2) .021(2) .0034(15) .0046(16) .0018(16)
Si5 .0214(5) .0270(6) .0275(6) .0022(4) .0089(5) .0093(5)
C501 .038(3) .042(3) .058(4) .006(2) .018(3) .028(3)
C502 .037(3) .050(3) .027(3) .007(2) .013(2) .007(2)
C503 .026(2) .027(2) .044(3) -.0014(19) .009(2) .004(2)
C6 .0239(19) .0143(18) .019(2) -.0052(15) .0073(16) .0011(15)
C7 .024(2) .020(2) .022(2) -.0006(15) .0062(16) .0013(15)
Si7 .0196(5) .0232(6) .0282(6) .0037(4) .0051(5) .0037(5)
C701 .036(3) .042(3) .041(3) .008(2) .019(2) .009(2)
C702 .025(2) .037(3) .047(3) -.001(2) -.003(2) .002(2)
C703 .035(3) .032(3) .036(3) .004(2) .009(2) .004(2)

loop_
_atom_type_symbol
_atom_type_description
_atom_type_oxidation_number
_atom_type_number_in_cell
_atom_type_scat_dispersion_real
_atom_type_scat_dispersion_imag
_atom_type_scat_source
C ? 0 136 .002 .002 'Int Tables Vol IV Tables 2.2B and 2.3.1'
H ? 0 120 0 0 'Int Tables Vol IV Tables 2.2B and 2.3.1'
O ? 0 40 .008 .006 'Int Tables Vol IV Tables 2.2B and 2.3.1'
Ru ? 0 12 -1.42 .836 'Int Tables Vol IV Tables 2.2B and 2.3.1'
Si ? 0 8 .072 .071 'Int Tables Vol IV Tables 2.2B and 2.3.1'

loop_
_diffrn_attenuator_code
_diffrn_attenuator_scale
? ?

loop_
_geom_angle_atom_site_label_1
_geom_angle_atom_site_label_2
_geom_angle_atom_site_label_3
_geom_angle_site_symmetry_1
_geom_angle_site_symmetry_2
_geom_angle_site_symmetry_3
_geom_angle
_geom_angle_publ_flag
Ru2 Ru1 Ru3 . . . 55.293(10) ?
Ru2 Ru1 O0 . . . 79.79(9) ?
Ru2 Ru1 C11 . . . 105.23(11) ?
Ru2 Ru1 C12 . . . 156.26(12) ?
Ru2 Ru1 C13 . . . 93.04(11) ?
Ru2 Ru1 C3 . . . 53.48(10) ?
Ru3 Ru1 O0 . . . 33.85(8) ?
Ru3 Ru1 C11 . . . 114.71(11) ?
Ru3 Ru1 C12 . . . 111.66(12) ?
Ru3 Ru1 C13 . . . 141.24(11) ?
Ru3 Ru1 C3 . . . 54.04(9) ?
O0 Ru1 C11 . . . 87.15(14) ?
O0 Ru1 C12 . . . 98.63(15) ?
O0 Ru1 C13 . . . 172.67(15) ?
O0 Ru1 C3 . . . 86.74(12) ?
C11 Ru1 C12 . . . 98.32(16) ?
C11 Ru1 C13 . . . 93.33(15) ?
C11 Ru1 C3 . . . 158.61(15) ?
C12 Ru1 C13 . . . 88.54(17) ?
C12 Ru1 C3 . . . 102.86(15) ?
C13 Ru1 C3 . . . 90.21(14) ?
Ru1 Ru2 Ru3 . . . 75.491(11) ?
Ru1 Ru2 C21 . . . 84.08(11) ?
Ru1 Ru2 C22 . . . 93.50(11) ?
Ru1 Ru2 C23 . . . 165.85(13) ?
Ru1 Ru2 C2 . . . 74.30(9) ?
Ru1 Ru2 C3 . . . 48.18(8) ?
Ru3 Ru2 C21 . . . 87.12(12) ?
Ru3 Ru2 C22 . . . 168.98(11) ?
Ru3 Ru2 C23 . . . 92.43(12) ?
Ru3 Ru2 C2 . . . 93.68(9) ?
Ru3 Ru2 C3 . . . 64.01(9) ?
C21 Ru2 C22 . . . 92.17(16) ?
C21 Ru2 C23 . . . 102.93(16) ?
C21 Ru2 C2 . . . 157.39(14) ?
C21 Ru2 C3 . . . 127.65(14) ?
C22 Ru2 C23 . . . 98.44(16) ?
C22 Ru2 C2 . . . 82.78(15) ?
C22 Ru2 C3 . . . 108.41(14) ?
C23 Ru2 C2 . . . 99.61(15) ?
C23 Ru2 C3 . . . 119.93(15) ?
C2 Ru2 C3 . . . 36.84(12) ?
Ru1 Ru3 Ru2 . . . 49.216(8) ?
Ru1 Ru3 O0 . . . 34.40(9) ?
Ru1 Ru3 C31 . . . 103.59(12) ?
Ru1 Ru3 C32 . . . 137.74(11) ?
Ru1 Ru3 C33 . . . 125.82(11) ?
Ru1 Ru3 C4 . . . 62.38(8) ?
Ru1 Ru3 C5 . . . 71.97(9) ?
Ru2 Ru3 O0 . . . 74.76(9) ?
Ru2 Ru3 C31 . . . 76.14(12) ?
Ru2 Ru3 C32 . . . 96.42(12) ?
Ru2 Ru3 C33 . . . 165.44(11) ?
Ru2 Ru3 C4 . . . 72.72(9) ?
Ru2 Ru3 C5 . . . 103.76(9) ?
O0 Ru3 C31 . . . 91.63(15) ?
O0 Ru3 C32 . . . 171.13(15) ?
O0 Ru3 C33 . . . 95.49(14) ?
O0 Ru3 C4 . . . 89.82(12) ?
O0 Ru3 C5 . . . 81.80(13) ?
C31 Ru3 C32 . . . 87.09(17) ?
C31 Ru3 C33 . . . 93.65(17) ?
C31 Ru3 C4 . . . 147.26(15) ?
C31 Ru3 C5 . . . 173.16(15) ?
C32 Ru3 C33 . . . 93.35(15) ?
C32 Ru3 C4 . . . 86.54(14) ?
C32 Ru3 C5 . . . 99.69(15) ?
C33 Ru3 C4 . . . 118.76(15) ?
C33 Ru3 C5 . . . 85.12(15) ?
C4 Ru3 C5 . . . 35.43(13) ?
Ru1 O0 Ru3 . . . 111.75(15) ?
Ru1 O0 H0 . . . 122(4) ?
Ru3 O0 H0 . . . 107(5) ?
Ru1 C11 O11 . . . 179.0(4) ?
Ru1 C12 O12 . . . 173.4(4) ?
Ru1 C13 O13 . . . 178.7(3) ?
Ru2 C21 O21 . . . 174.8(3) ?
Ru2 C22 O22 . . . 179.4(3) ?
Ru2 C23 O23 . . . 179.3(4) ?
Ru3 C31 O31 . . . 171.4(4) ?
Ru3 C32 O32 . . . 177.1(4) ?
Ru3 C33 O33 . . . 175.6(4) ?
C111 C1 C121 . . . 118.2(3) ?
C111 C1 C2 . . . 121.1(3) ?
C121 C1 C2 . . . 120.5(3) ?
C1 C111 C112 . . . 122.2(3) ?
C1 C111 C116 . . . 119.2(3) ?
C112 C111 C116 . . . 118.6(3) ?
C111 C112 C113 . . . 120.7(4) ?
C111 C112 H112 . . . 121(2) ?
C113 C112 H112 . . . 118(2) ?
C112 C113 C114 . . . 121.0(4) ?
C112 C113 H113 . . . 117(3) ?
C114 C113 H113 . . . 122(3) ?
C113 C114 C115 . . . 119.1(4) ?
C113 C114 H114 . . . 120(2) ?
C115 C114 H114 . . . 121(2) ?
C114 C115 C116 . . . 120.4(4) ?
C114 C115 H115 . . . 122(2) ?
C116 C115 H115 . . . 118(2) ?
C111 C116 C115 . . . 120.3(4) ?
C111 C116 H116 . . . 120(2) ?
C115 C116 H116 . . . 120(2) ?
C1 C121 C122 . . . 120.3(3) ?
C1 C121 C126 . . . 121.9(3) ?
C122 C121 C126 . . . 117.6(4) ?
C121 C122 C123 . . . 121.5(4) ?
C121 C122 H122 . . . 123(3) ?
C123 C122 H122 . . . 115(3) ?
C122 C123 C124 . . . 119.7(4) ?
C122 C123 H123 . . . 123(2) ?
C124 C123 H123 . . . 117(2) ?
C123 C124 C125 . . . 119.6(4) ?
C123 C124 H124 . . . 117(3) ?
C125 C124 H124 . . . 124(3) ?
C124 C125 C126 . . . 120.6(4) ?
C124 C125 H125 . . . 123(3) ?
C126 C125 H125 . . . 117(3) ?
C121 C126 C125 . . . 120.8(4) ?
C121 C126 H126 . . . 123(2) ?
C125 C126 H126 . . . 116(2) ?
Ru2 C2 C1 . . . 141.6(3) ?
Ru2 C2 C3 . . . 75.3(2) ?
C1 C2 C3 . . . 143.0(4) ?
Ru1 C3 Ru2 . . . 78.34(12) ?
Ru1 C3 C2 . . . 117.3(2) ?
Ru1 C3 C4 . . . 126.2(2) ?
Ru2 C3 C2 . . . 67.8(2) ?
Ru2 C3 C4 . . . 116.4(2) ?
C2 C3 C4 . . . 116.1(3) ?
Ru3 C4 C3 . . . 93.9(2) ?
Ru3 C4 C5 . . . 71.1(2) ?
Ru3 C4 C6 . . . 115.8(2) ?
C3 C4 C5 . . . 124.3(3) ?
C3 C4 C6 . . . 117.0(3) ?
C5 C4 C6 . . . 117.7(3) ?
Ru3 C5 C4 . . . 73.4(2) ?
Ru3 C5 Si5 . . . 125.76(18) ?
Ru3 C5 H5 . . . 93(2) ?
C4 C5 Si5 . . . 125.4(3) ?
C4 C5 H5 . . . 116(2) ?
Si5 C5 H5 . . . 113(2) ?
C5 Si5 C501 . . . 106.8(2) ?
C5 Si5 C502 . . . 106.7(2) ?
C5 Si5 C503 . . . 112.8(2) ?
C501 Si5 C502 . . . 109.1(3) ?
C501 Si5 C503 . . . 109.6(2) ?
C502 Si5 C503 . . . 111.7(2) ?
Si5 C501 H501a . . . 109(3) ?
Si5 C501 H501b . . . 113(3) ?
Si5 C501 H501c . . . 112(3) ?
H501a C501 H501b . . . 108(4) ?
H501a C501 H501c . . . 102(4) ?
H501b C501 H501c . . . 111(4) ?
Si5 C502 H502a . . . 114(3) ?
Si5 C502 H502b . . . 113(3) ?
Si5 C502 H502c . . . 103(3) ?
H502a C502 H502b . . . 104(4) ?
H502a C502 H502c . . . 110(4) ?
H502b C502 H502c . . . 114(4) ?
Si5 C503 H503a . . . 107(3) ?
Si5 C503 H503b . . . 114(2) ?
Si5 C503 H503c . . . 114(2) ?
H503a C503 H503b . . . 102(4) ?
H503a C503 H503c . . . 110(3) ?
H503b C503 H503c . . . 109(4) ?
C4 C6 C7 . . . 174.6(4) ?
C6 C7 Si7 . . . 173.2(3) ?
C7 Si7 C701 . . . 107.0(2) ?
C7 Si7 C702 . . . 107.3(2) ?
C7 Si7 C703 . . . 110.7(2) ?
C701 Si7 C702 . . . 111.5(2) ?
C701 Si7 C703 . . . 108.7(2) ?
C702 Si7 C703 . . . 111.5(2) ?
Si7 C701 H701a . . . 109(3) ?
Si7 C701 H701b . . . 108(3) ?
Si7 C701 H701c . . . 110(3) ?
H701a C701 H701b . . . 110(4) ?
H701a C701 H701c . . . 113(4) ?
H701b C701 H701c . . . 107(4) ?
Si7 C702 H702a . . . 116(3) ?
Si7 C702 H702b . . . 119(3) ?
Si7 C702 H702c . . . 106(4) ?
H702a C702 H702b . . . 106(4) ?
H702a C702 H702c . . . 111(5) ?
H702b C702 H702c . . . 96(5) ?
Si7 C703 H703a . . . 101(3) ?
Si7 C703 H703b . . . 111(3) ?
Si7 C703 H703c . . . 110(3) ?
H703a C703 H703b . . . 116(5) ?
H703a C703 H703c . . . 117(4) ?
H703b C703 H703c . . . 103(4) ?

loop_
_geom_bond_atom_site_label_1
_geom_bond_atom_site_label_2
_geom_bond_site_symmetry_1
_geom_bond_site_symmetry_2
_geom_bond_distance
_geom_bond_publ_flag
Ru1 Ru2 . . 2.7407(4) ?
Ru1 Ru3 . . 3.5042(4) ?
Ru1 O0 . . 2.131(3) ?
Ru1 C11 . . 1.961(4) ?
Ru1 C12 . . 1.917(4) ?
Ru1 C13 . . 1.865(4) ?
Ru1 C3 . . 2.085(3) ?
Ru2 Ru3 . . 2.9756(4) ?
Ru2 C21 . . 1.926(4) ?
Ru2 C22 . . 1.888(4) ?
Ru2 C23 . . 1.938(4) ?
Ru2 C2 . . 2.153(4) ?
Ru2 C3 . . 2.249(4) ?
Ru3 O0 . . 2.102(3) ?
Ru3 C31 . . 1.923(5) ?
Ru3 C32 . . 1.886(4) ?
Ru3 C33 . . 1.925(4) ?
Ru3 C4 . . 2.327(4) ?
Ru3 C5 . . 2.298(4) ?
O0 H0 . . .54(4) ?
C11 O11 . . 1.129(5) ?
C12 O12 . . 1.134(5) ?
C13 O13 . . 1.148(5) ?
C21 O21 . . 1.145(5) ?
C22 O22 . . 1.142(5) ?
C23 O23 . . 1.139(5) ?
C31 O31 . . 1.135(6) ?
C32 O32 . . 1.139(5) ?
C33 O33 . . 1.128(5) ?
C1 C111 . . 1.501(5) ?
C1 C121 . . 1.500(5) ?
C1 C2 . . 1.329(5) ?
C111 C112 . . 1.381(5) ?
C111 C116 . . 1.386(5) ?
C112 C113 . . 1.376(6) ?
C112 H112 . . .84(3) ?
C113 C114 . . 1.378(6) ?
C113 H113 . . .80(4) ?
C114 C115 . . 1.371(6) ?
C114 H114 . . .85(4) ?
C115 C116 . . 1.396(6) ?
C115 H115 . . .94(4) ?
C116 H116 . . .94(3) ?
C121 C122 . . 1.388(5) ?
C121 C126 . . 1.396(5) ?
C122 C123 . . 1.395(6) ?
C122 H122 . . .83(4) ?
C123 C124 . . 1.376(6) ?
C123 H123 . . .90(3) ?
C124 C125 . . 1.379(6) ?
C124 H124 . . .84(4) ?
C125 C126 . . 1.383(6) ?
C125 H125 . . .85(4) ?
C126 H126 . . 1.00(4) ?
C2 C3 . . 1.394(5) ?
C3 C4 . . 1.470(5) ?
C4 C5 . . 1.408(5) ?
C4 C6 . . 1.443(5) ?
C5 Si5 . . 1.893(4) ?
C5 H5 . . .91(3) ?
Si5 C501 . . 1.850(6) ?
Si5 C502 . . 1.858(5) ?
Si5 C503 . . 1.847(5) ?
C501 H501a . . .94(5) ?
C501 H501b . . .92(5) ?
C501 H501c . . .87(5) ?
C502 H502a . . .88(5) ?
C502 H502b . . .95(5) ?
C502 H502c . . .93(4) ?
C503 H503a . . .98(5) ?
C503 H503b . . .95(4) ?
C503 H503c . . .88(4) ?
C6 C7 . . 1.207(5) ?
C7 Si7 . . 1.850(4) ?
Si7 C701 . . 1.860(5) ?
Si7 C702 . . 1.845(5) ?
Si7 C703 . . 1.855(5) ?
C701 H701a . . .93(5) ?
C701 H701b . . .97(4) ?
C701 H701c . . .92(4) ?
C702 H702a . . .87(4) ?
C702 H702b . . .96(5) ?
C702 H702c . . .78(6) ?
C703 H703a . . .89(5) ?
C703 H703b . . .90(5) ?
C703 H703c . . .92(5) ?
